data_2220897
loop_
_publ_author_name
'Wan, Zhilong'
'Chai, Yun'
'Liu, Mingliang'
'Guo, Huiyuan'

_publ_section_title
;<i>tert</i>-Butyl
 3-[<i>N</i>-(<i>tert</i>-butoxycarbonyl)methylamino]-4-methoxyimino-3-methylpiperidine-1-carboxylate
;
_journal_coeditor_code RK2125
_journal_issue 2
_journal_name_full 'Acta Crystallographica Section E'
_journal_page_first o256
_journal_paper_doi 10.1107/S1600536808044255
_journal_volume 65
_journal_year 2009
_chemical_formula_iupac 'C18 H33 N3 O5'
_chemical_formula_moiety 'C18 H33 N3 O5'
_chemical_formula_sum 'C18 H33 N3 O5'
_chemical_formula_weight 371.47
_chemical_name_systematic
;
<i>tert</i>-Butyl
3-[<i>N</i>-(<i>tert</i>-butoxycarbonyl)methylamino]-4-methoxyimino-3-
methylpiperidine-1-carboxylate
;
_space_group_IT_number 15
_symmetry_cell_setting monoclinic
_symmetry_space_group_name_Hall '-C 2yc'
_symmetry_space_group_name_H-M 'C 1 2/c 1'
_atom_sites_solution_hydrogens geom
_atom_sites_solution_primary direct
_atom_sites_solution_secondary difmap
_audit_creation_method SHELXL97
_cell_angle_alpha 90.00
_cell_angle_beta 112.769(2)
_cell_angle_gamma 90.00
_cell_formula_units_Z 8
_cell_length_a 28.867(3)
_cell_length_b 6.1887(13)
_cell_length_c 25.379(3)
_cell_measurement_reflns_used 1707
_cell_measurement_temperature 298(2)
_cell_measurement_theta_max 21.101
_cell_measurement_theta_min 2.727
_cell_volume 4180.6(11)
_computing_cell_refinement 'SMART (Bruker, 1998)'
_computing_data_collection 'SMART (Bruker, 1998)'
_computing_data_reduction 'SAINT (Bruker, 1999)'
_computing_molecular_graphics 'SHELXTL (Sheldrick, 2008)'
_computing_publication_material 'SHELXTL (Sheldrick, 2008)'
_computing_structure_refinement 'SHELXL97 (Sheldrick, 2008)'
_computing_structure_solution 'SHELXS97 (Sheldrick, 2008)'
_diffrn_ambient_temperature 298(2)
_diffrn_measured_fraction_theta_full 1.000
_diffrn_measured_fraction_theta_max 1.000
_diffrn_measurement_device_type 'Bruker SMART CCD area-detector'
_diffrn_measurement_method '\f and \w'
_diffrn_radiation_monochromator Graphite
_diffrn_radiation_source 'Fine--focus sealed tube'
_diffrn_radiation_type MoK\a
_diffrn_radiation_wavelength 0.71073
_diffrn_reflns_av_R_equivalents 0.0600
_diffrn_reflns_av_sigmaI/netI 0.0736
_diffrn_reflns_limit_h_max 34
_diffrn_reflns_limit_h_min -33
_diffrn_reflns_limit_k_max 6
_diffrn_reflns_limit_k_min -7
_diffrn_reflns_limit_l_max 23
_diffrn_reflns_limit_l_min -30
_diffrn_reflns_number 10032
_diffrn_reflns_theta_full 25.01
_diffrn_reflns_theta_max 25.01
_diffrn_reflns_theta_min 1.53
_exptl_absorpt_coefficient_mu 0.086
_exptl_absorpt_correction_T_max 0.9906
_exptl_absorpt_correction_T_min 0.9634
_exptl_absorpt_correction_type multi-scan
_exptl_absorpt_process_details '(SADABS; Sheldrick, 1996)'
_exptl_crystal_colour Colourless
_exptl_crystal_density_diffrn 1.180
_exptl_crystal_density_method 'Not measured'
_exptl_crystal_description Prism
_exptl_crystal_F_000 1616
_exptl_crystal_size_max 0.40
_exptl_crystal_size_mid 0.20
_exptl_crystal_size_min 0.11
_refine_diff_density_max 0.230
_refine_diff_density_min -0.219
_refine_ls_extinction_method none
_refine_ls_goodness_of_fit_ref 1.023
_refine_ls_hydrogen_treatment constr
_refine_ls_matrix_type full
_refine_ls_number_parameters 244
_refine_ls_number_reflns 3699
_refine_ls_number_restraints 0
_refine_ls_restrained_S_all 1.023
_refine_ls_R_factor_all 0.1125
_refine_ls_R_factor_gt 0.0496
_refine_ls_shift/su_max 0.001
_refine_ls_shift/su_mean 0.000
_refine_ls_structure_factor_coef Fsqd
_refine_ls_weighting_details 'calc w=1/[\s^2^(Fo^2^)+(0.058P)^2^+0.3657P] where P=(Fo^2^+2Fc^2^)/3'
_refine_ls_weighting_scheme calc
_refine_ls_wR_factor_gt 0.1129
_refine_ls_wR_factor_ref 0.1440
_reflns_number_gt 1915
_reflns_number_total 3699
_reflns_threshold_expression I>2\s(I)
_cod_data_source_file rk2125.cif
_cod_data_source_block I
_cod_original_sg_symbol_H-M 'C 2/c'
_cod_database_code 2220897
_cod_database_fobs_code 2220897

loop_
_symmetry_equiv_pos_as_xyz
'x, y, z'
'-x, y, -z+1/2'
'x+1/2, y+1/2, z'
'-x+1/2, y+1/2, -z+1/2'
'-x, -y, -z'
'x, -y, z-1/2'
'-x+1/2, -y+1/2, -z'
'x+1/2, -y+1/2, z-1/2'

loop_
_atom_site_type_symbol
_atom_site_label
_atom_site_fract_x
_atom_site_fract_y
_atom_site_fract_z
_atom_site_U_iso_or_equiv
_atom_site_adp_type
_atom_site_calc_flag
_atom_site_refinement_flags
_atom_site_occupancy
_atom_site_disorder_assembly
_atom_site_disorder_group
N N1 0.18007(8) 0.2543(3) 0.60235(9) 0.0389(6) Uani d . 1 . .
N N2 0.07900(7) 0.1687(4) 0.51326(9) 0.0367(6) Uani d . 1 . .
N N3 0.16321(7) -0.1321(4) 0.47432(9) 0.0382(6) Uani d . 1 . .
O O1 0.16324(7) 0.3113(3) 0.67977(7) 0.0496(5) Uani d . 1 . .
O O2 0.21149(7) 0.5507(3) 0.65653(8) 0.0554(6) Uani d . 1 . .
O O3 0.07112(6) 0.1423(3) 0.42229(7) 0.0525(6) Uani d . 1 . .
O O4 0.01093(7) 0.3134(3) 0.44214(8) 0.0607(6) Uani d . 1 . .
O O5 0.19807(6) -0.0836(3) 0.44880(7) 0.0452(5) Uani d . 1 . .
C C1 0.15544(9) 0.0442(4) 0.59370(10) 0.0374(7) Uani d . 1 . .
H H1A 0.1361 0.0344 0.6175 0.045 Uiso calc R 1 . .
H H1B 0.1809 -0.0681 0.6057 0.045 Uiso calc R 1 . .
C C2 0.12010(9) 0.0043(4) 0.53070(10) 0.0335(6) Uani d . 1 . .
C C3 0.15423(9) 0.0354(4) 0.49846(10) 0.0325(6) Uani d . 1 . .
C C4 0.17891(10) 0.2510(4) 0.50509(11) 0.0387(7) Uani d . 1 . .
H H4A 0.1536 0.3625 0.4899 0.046 Uiso calc R 1 . .
H H4B 0.2006 0.2542 0.4839 0.046 Uiso calc R 1 . .
C C5 0.20975(10) 0.2938(5) 0.56825(11) 0.0459(8) Uani d . 1 . .
H H5A 0.2390 0.2005 0.5813 0.055 Uiso calc R 1 . .
H H5B 0.2213 0.4425 0.5732 0.055 Uiso calc R 1 . .
C C6 0.18713(10) 0.3856(5) 0.64739(11) 0.0399(7) Uani d . 1 . .
C C7 0.15940(11) 0.4430(5) 0.72637(12) 0.0495(8) Uani d . 1 . .
C C8 0.21026(13) 0.4764(6) 0.77309(13) 0.0738(11) Uani d . 1 . .
H H8A 0.2261 0.3388 0.7856 0.111 Uiso calc R 1 . .
H H8B 0.2066 0.5494 0.8046 0.111 Uiso calc R 1 . .
H H8C 0.2306 0.5623 0.7589 0.111 Uiso calc R 1 . .
C C9 0.13357(14) 0.6544(6) 0.70277(15) 0.0871(13) Uani d . 1 . .
H H9A 0.1561 0.7461 0.6934 0.131 Uiso calc R 1 . .
H H9B 0.1241 0.7241 0.7309 0.131 Uiso calc R 1 . .
H H9C 0.1041 0.6272 0.6690 0.131 Uiso calc R 1 . .
C C10 0.12728(14) 0.3024(6) 0.74676(14) 0.0903(13) Uani d . 1 . .
H H10A 0.0957 0.2762 0.7158 0.135 Uiso calc R 1 . .
H H10B 0.1216 0.3738 0.7773 0.135 Uiso calc R 1 . .
H H10C 0.1441 0.1674 0.7603 0.135 Uiso calc R 1 . .
C C11 0.09808(10) -0.2224(4) 0.52538(12) 0.0432(7) Uani d . 1 . .
H H11A 0.0769 -0.2306 0.5466 0.065 Uiso calc R 1 . .
H H11B 0.1248 -0.3256 0.5403 0.065 Uiso calc R 1 . .
H H11C 0.0786 -0.2537 0.4859 0.065 Uiso calc R 1 . .
C C12 0.05026(10) 0.2153(5) 0.45784(12) 0.0417(7) Uani d . 1 . .
C C13 0.05602(10) 0.2229(5) 0.55381(11) 0.0492(8) Uani d . 1 . .
H H13A 0.0295 0.3257 0.5367 0.074 Uiso calc R 1 . .
H H13B 0.0810 0.2841 0.5877 0.074 Uiso calc R 1 . .
H H13C 0.0425 0.0944 0.5636 0.074 Uiso calc R 1 . .
C C14 0.04913(11) 0.1885(6) 0.36115(12) 0.0584(9) Uani d . 1 . .
C C15 0.04440(16) 0.4286(7) 0.35091(17) 0.1048(14) Uani d . 1 . .
H H15A 0.0185 0.4844 0.3620 0.157 Uiso calc R 1 . .
H H15B 0.0360 0.4573 0.3111 0.157 Uiso calc R 1 . .
H H15C 0.0757 0.4972 0.3731 0.157 Uiso calc R 1 . .
C C17 0.08735(13) 0.0915(7) 0.34093(13) 0.0907(13) Uani d . 1 . .
H H17A 0.1198 0.1530 0.3622 0.136 Uiso calc R 1 . .
H H17B 0.0779 0.1217 0.3010 0.136 Uiso calc R 1 . .
H H17C 0.0887 -0.0621 0.3467 0.136 Uiso calc R 1 . .
C C16 -0.00059(12) 0.0715(7) 0.33491(14) 0.0906(13) Uani d . 1 . .
H H16A 0.0039 -0.0778 0.3460 0.136 Uiso calc R 1 . .
H H16B -0.0129 0.0822 0.2940 0.136 Uiso calc R 1 . .
H H16C -0.0244 0.1360 0.3481 0.136 Uiso calc R 1 . .
C C18 0.20473(11) -0.2741(5) 0.42114(13) 0.0557(9) Uani d . 1 . .
H H18A 0.2217 -0.3815 0.4493 0.083 Uiso calc R 1 . .
H H18B 0.2245 -0.2411 0.3992 0.083 Uiso calc R 1 . .
H H18C 0.1725 -0.3283 0.3962 0.083 Uiso calc R 1 . .

loop_
_atom_site_aniso_label
_atom_site_aniso_U_11
_atom_site_aniso_U_22
_atom_site_aniso_U_33
_atom_site_aniso_U_12
_atom_site_aniso_U_13
_atom_site_aniso_U_23
N1 0.0452(13) 0.0367(15) 0.0395(13) -0.0085(11) 0.0215(11) -0.0060(12)
N2 0.0359(12) 0.0426(15) 0.0368(13) 0.0076(11) 0.0198(11) 0.0002(11)
N3 0.0368(12) 0.0427(15) 0.0420(13) 0.0011(11) 0.0226(11) -0.0024(12)
O1 0.0665(13) 0.0501(13) 0.0394(11) -0.0098(11) 0.0284(10) -0.0081(10)
O2 0.0687(14) 0.0486(14) 0.0528(13) -0.0193(12) 0.0277(11) -0.0143(11)
O3 0.0471(11) 0.0771(16) 0.0335(11) 0.0188(11) 0.0157(9) 0.0062(11)
O4 0.0469(12) 0.0716(16) 0.0619(14) 0.0252(12) 0.0193(10) 0.0080(12)
O5 0.0509(11) 0.0453(13) 0.0538(12) -0.0003(10) 0.0360(10) -0.0070(10)
C1 0.0438(16) 0.0357(18) 0.0371(16) -0.0012(14) 0.0203(13) -0.0006(13)
C2 0.0361(15) 0.0331(17) 0.0349(15) 0.0017(13) 0.0178(12) 0.0011(13)
C3 0.0314(14) 0.0359(17) 0.0331(15) 0.0034(13) 0.0155(12) 0.0006(13)
C4 0.0451(16) 0.0350(17) 0.0442(17) -0.0010(14) 0.0264(13) -0.0012(14)
C5 0.0468(17) 0.0457(19) 0.0510(18) -0.0088(15) 0.0254(15) -0.0077(15)
C6 0.0454(17) 0.0398(19) 0.0361(16) 0.0002(15) 0.0174(14) -0.0027(15)
C7 0.066(2) 0.050(2) 0.0392(17) 0.0003(17) 0.0280(16) -0.0052(16)
C8 0.090(3) 0.084(3) 0.0401(18) 0.001(2) 0.0172(19) -0.0105(19)
C9 0.110(3) 0.089(3) 0.074(3) 0.044(3) 0.049(2) 0.007(2)
C10 0.127(3) 0.099(3) 0.071(2) -0.034(3) 0.066(2) -0.023(2)
C11 0.0486(16) 0.0375(18) 0.0494(17) -0.0058(14) 0.0252(14) -0.0037(15)
C12 0.0406(17) 0.0440(19) 0.0439(18) 0.0051(15) 0.0201(14) 0.0005(15)
C13 0.0461(17) 0.058(2) 0.0512(18) 0.0062(15) 0.0276(15) -0.0066(16)
C14 0.054(2) 0.082(3) 0.0373(17) 0.0154(19) 0.0156(15) 0.0125(18)
C15 0.120(3) 0.109(4) 0.092(3) 0.012(3) 0.048(3) 0.044(3)
C17 0.079(2) 0.151(4) 0.046(2) 0.030(3) 0.0297(19) 0.010(2)
C16 0.072(3) 0.130(4) 0.057(2) 0.002(3) 0.0116(19) -0.011(2)
C18 0.065(2) 0.052(2) 0.065(2) -0.0031(17) 0.0409(17) -0.0190(17)

loop_
_atom_type_symbol
_atom_type_description
_atom_type_scat_dispersion_real
_atom_type_scat_dispersion_imag
_atom_type_scat_source
C C 0.0033 0.0016 'International Tables Vol C Tables 4.2.6.8 and 6.1.1.4'
H H 0.0000 0.0000 'International Tables Vol C Tables 4.2.6.8 and 6.1.1.4'
N N 0.0061 0.0033 'International Tables Vol C Tables 4.2.6.8 and 6.1.1.4'
O O 0.0106 0.0060 'International Tables Vol C Tables 4.2.6.8 and 6.1.1.4'

loop_
_geom_angle_atom_site_label_1
_geom_angle_atom_site_label_2
_geom_angle_atom_site_label_3
_geom_angle_site_symmetry_1
_geom_angle_site_symmetry_3
_geom_angle
_geom_angle_publ_flag
C6 N1 C5 . . 118.1(2) ?
C6 N1 C1 . . 124.7(2) ?
C5 N1 C1 . . 115.2(2) ?
C12 N2 C13 . . 114.7(2) ?
C12 N2 C2 . . 123.2(2) ?
C13 N2 C2 . . 118.2(2) ?
C3 N3 O5 . . 110.9(2) ?
C6 O1 C7 . . 121.1(2) ?
C12 O3 C14 . . 121.7(2) ?
C18 O5 N3 . . 107.7(2) ?
N1 C1 C2 . . 112.7(2) ?
N1 C1 H1A . . 109.1 ?
C2 C1 H1A . . 109.1 ?
N1 C1 H1B . . 109.1 ?
C2 C1 H1B . . 109.1 ?
H1A C1 H1B . . 107.8 ?
N2 C2 C3 . . 111.2(2) ?
N2 C2 C11 . . 110.1(2) ?
C3 C2 C11 . . 113.9(2) ?
N2 C2 C1 . . 109.1(2) ?
C3 C2 C1 . . 103.36(19) ?
C11 C2 C1 . . 108.9(2) ?
N3 C3 C4 . . 127.0(2) ?
N3 C3 C2 . . 116.7(2) ?
C4 C3 C2 . . 115.7(2) ?
C3 C4 C5 . . 109.4(2) ?
C3 C4 H4A . . 109.8 ?
C5 C4 H4A . . 109.8 ?
C3 C4 H4B . . 109.8 ?
C5 C4 H4B . . 109.8 ?
H4A C4 H4B . . 108.2 ?
N1 C5 C4 . . 110.9(2) ?
N1 C5 H5A . . 109.5 ?
C4 C5 H5A . . 109.5 ?
N1 C5 H5B . . 109.5 ?
C4 C5 H5B . . 109.5 ?
H5A C5 H5B . . 108.0 ?
O2 C6 O1 . . 124.7(3) ?
O2 C6 N1 . . 123.8(3) ?
O1 C6 N1 . . 111.5(3) ?
O1 C7 C8 . . 110.8(2) ?
O1 C7 C10 . . 101.8(2) ?
C8 C7 C10 . . 110.7(3) ?
O1 C7 C9 . . 109.8(2) ?
C8 C7 C9 . . 112.1(3) ?
C10 C7 C9 . . 111.3(3) ?
C7 C8 H8A . . 109.5 ?
C7 C8 H8B . . 109.5 ?
H8A C8 H8B . . 109.5 ?
C7 C8 H8C . . 109.5 ?
H8A C8 H8C . . 109.5 ?
H8B C8 H8C . . 109.5 ?
C7 C9 H9A . . 109.5 ?
C7 C9 H9B . . 109.5 ?
H9A C9 H9B . . 109.5 ?
C7 C9 H9C . . 109.5 ?
H9A C9 H9C . . 109.5 ?
H9B C9 H9C . . 109.5 ?
C7 C10 H10A . . 109.5 ?
C7 C10 H10B . . 109.5 ?
H10A C10 H10B . . 109.5 ?
C7 C10 H10C . . 109.5 ?
H10A C10 H10C . . 109.5 ?
H10B C10 H10C . . 109.5 ?
C2 C11 H11A . . 109.5 ?
C2 C11 H11B . . 109.5 ?
H11A C11 H11B . . 109.5 ?
C2 C11 H11C . . 109.5 ?
H11A C11 H11C . . 109.5 ?
H11B C11 H11C . . 109.5 ?
O4 C12 O3 . . 123.7(3) ?
O4 C12 N2 . . 124.5(3) ?
O3 C12 N2 . . 111.8(2) ?
N2 C13 H13A . . 109.5 ?
N2 C13 H13B . . 109.5 ?
H13A C13 H13B . . 109.5 ?
N2 C13 H13C . . 109.5 ?
H13A C13 H13C . . 109.5 ?
H13B C13 H13C . . 109.5 ?
O3 C14 C15 . . 110.5(3) ?
O3 C14 C17 . . 102.1(2) ?
C15 C14 C17 . . 111.3(3) ?
O3 C14 C16 . . 108.8(3) ?
C15 C14 C16 . . 112.9(3) ?
C17 C14 C16 . . 110.7(3) ?
C14 C15 H15A . . 109.5 ?
C14 C15 H15B . . 109.5 ?
H15A C15 H15B . . 109.5 ?
C14 C15 H15C . . 109.5 ?
H15A C15 H15C . . 109.5 ?
H15B C15 H15C . . 109.5 ?
C14 C17 H17A . . 109.5 ?
C14 C17 H17B . . 109.5 ?
H17A C17 H17B . . 109.5 ?
C14 C17 H17C . . 109.5 ?
H17A C17 H17C . . 109.5 ?
H17B C17 H17C . . 109.5 ?
C14 C16 H16A . . 109.5 ?
C14 C16 H16B . . 109.5 ?
H16A C16 H16B . . 109.5 ?
C14 C16 H16C . . 109.5 ?
H16A C16 H16C . . 109.5 ?
H16B C16 H16C . . 109.5 ?
O5 C18 H18A . . 109.5 ?
O5 C18 H18B . . 109.5 ?
H18A C18 H18B . . 109.5 ?
O5 C18 H18C . . 109.5 ?
H18A C18 H18C . . 109.5 ?
H18B C18 H18C . . 109.5 ?

loop_
_geom_bond_atom_site_label_1
_geom_bond_atom_site_label_2
_geom_bond_site_symmetry_2
_geom_bond_distance
_geom_bond_publ_flag
N1 C6 . 1.352(3) ?
N1 C5 . 1.455(3) ?
N1 C1 . 1.457(3) ?
N2 C12 . 1.359(3) ?
N2 C13 . 1.463(3) ?
N2 C2 . 1.494(3) ?
N3 C3 . 1.280(3) ?
N3 O5 . 1.423(2) ?
O1 C6 . 1.342(3) ?
O1 C7 . 1.476(3) ?
O2 C6 . 1.210(3) ?
O3 C12 . 1.342(3) ?
O3 C14 . 1.459(3) ?
O4 C12 . 1.211(3) ?
O5 C18 . 1.423(3) ?
C1 C2 . 1.548(3) ?
C1 H1A . 0.9700 ?
C1 H1B . 0.9700 ?
C2 C3 . 1.517(3) ?
C2 C11 . 1.525(3) ?
C3 C4 . 1.491(3) ?
C4 C5 . 1.525(3) ?
C4 H4A . 0.9700 ?
C4 H4B . 0.9700 ?
C5 H5A . 0.9700 ?
C5 H5B . 0.9700 ?
C7 C8 . 1.502(4) ?
C7 C10 . 1.502(4) ?
C7 C9 . 1.510(4) ?
C8 H8A . 0.9600 ?
C8 H8B . 0.9600 ?
C8 H8C . 0.9600 ?
C9 H9A . 0.9600 ?
C9 H9B . 0.9600 ?
C9 H9C . 0.9600 ?
C10 H10A . 0.9600 ?
C10 H10B . 0.9600 ?
C10 H10C . 0.9600 ?
C11 H11A . 0.9600 ?
C11 H11B . 0.9600 ?
C11 H11C . 0.9600 ?
C13 H13A . 0.9600 ?
C13 H13B . 0.9600 ?
C13 H13C . 0.9600 ?
C14 C15 . 1.505(5) ?
C14 C17 . 1.510(4) ?
C14 C16 . 1.513(4) ?
C15 H15A . 0.9600 ?
C15 H15B . 0.9600 ?
C15 H15C . 0.9600 ?
C17 H17A . 0.9600 ?
C17 H17B . 0.9600 ?
C17 H17C . 0.9600 ?
C16 H16A . 0.9600 ?
C16 H16B . 0.9600 ?
C16 H16C . 0.9600 ?
C18 H18A . 0.9600 ?
C18 H18B . 0.9600 ?
C18 H18C . 0.9600 ?

loop_
_geom_torsion_atom_site_label_1
_geom_torsion_atom_site_label_2
_geom_torsion_atom_site_label_3
_geom_torsion_atom_site_label_4
_geom_torsion_site_symmetry_1
_geom_torsion_site_symmetry_2
_geom_torsion_site_symmetry_3
_geom_torsion_site_symmetry_4
_geom_torsion
_geom_torsion_publ_flag
C3 N3 O5 C18 . . . . -177.9(2) ?
C6 N1 C1 C2 . . . . 139.0(2) ?
C5 N1 C1 C2 . . . . -57.6(3) ?
C12 N2 C2 C3 . . . . 48.3(3) ?
C13 N2 C2 C3 . . . . -155.2(2) ?
C12 N2 C2 C11 . . . . -78.9(3) ?
C13 N2 C2 C11 . . . . 77.7(3) ?
C12 N2 C2 C1 . . . . 161.6(2) ?
C13 N2 C2 C1 . . . . -41.8(3) ?
N1 C1 C2 N2 . . . . -62.4(3) ?
N1 C1 C2 C3 . . . . 56.0(3) ?
N1 C1 C2 C11 . . . . 177.4(2) ?
O5 N3 C3 C4 . . . . -5.2(3) ?
O5 N3 C3 C2 . . . . -176.31(19) ?
N2 C2 C3 N3 . . . . -129.7(2) ?
C11 C2 C3 N3 . . . . -4.6(3) ?
C1 C2 C3 N3 . . . . 113.4(2) ?
N2 C2 C3 C4 . . . . 58.2(3) ?
C11 C2 C3 C4 . . . . -176.7(2) ?
C1 C2 C3 C4 . . . . -58.8(3) ?
N3 C3 C4 C5 . . . . -113.4(3) ?
C2 C3 C4 C5 . . . . 57.8(3) ?
C6 N1 C5 C4 . . . . -143.2(2) ?
C1 N1 C5 C4 . . . . 52.3(3) ?
C3 C4 C5 N1 . . . . -49.9(3) ?
C7 O1 C6 O2 . . . . 8.0(4) ?
C7 O1 C6 N1 . . . . -171.1(2) ?
C5 N1 C6 O2 . . . . 10.3(4) ?
C1 N1 C6 O2 . . . . 173.3(3) ?
C5 N1 C6 O1 . . . . -170.6(2) ?
C1 N1 C6 O1 . . . . -7.6(4) ?
C6 O1 C7 C8 . . . . -66.1(3) ?
C6 O1 C7 C10 . . . . 176.2(3) ?
C6 O1 C7 C9 . . . . 58.3(3) ?
C14 O3 C12 O4 . . . . 4.0(4) ?
C14 O3 C12 N2 . . . . -175.0(2) ?
C13 N2 C12 O4 . . . . 7.3(4) ?
C2 N2 C12 O4 . . . . 164.6(3) ?
C13 N2 C12 O3 . . . . -173.7(2) ?
C2 N2 C12 O3 . . . . -16.5(4) ?
C12 O3 C14 C15 . . . . 57.0(4) ?
C12 O3 C14 C17 . . . . 175.5(3) ?
C12 O3 C14 C16 . . . . -67.5(4) ?
